data_1532415
loop_
_publ_author_name
'Yartys', V.A.'
'Isnard, O.'
'Riabov, A.B.'
'Aksel'rud, L.G.'

_publ_section_title
;
 Unusual effects on hydrogenation: anomalous expansion and volume
 contraction
;
_journal_name_full 'Journal of Alloys Compd.'
_journal_page_first 109
_journal_page_last 113
_journal_volume 356
_journal_year 2003
_chemical_formula_sum 'Ce D2.77 Ni3'
_chemical_name_systematic 'Ce Ni3 D2.77'
_space_group_IT_number 62
_symmetry_space_group_name_Hall '-P 2n 2a'
_symmetry_space_group_name_H-M 'P m c n'
_cell_angle_alpha 90
_cell_angle_beta 90
_cell_angle_gamma 90
_cell_formula_units_Z 12
_cell_length_a 4.8748
_cell_length_b 8.559
_cell_length_c 21.59
_cell_volume 900.808
_citation_journal_id_ASTM JALCEU
_cod_data_source_file Yartys_JALCEU_2003_1422.cif
_cod_data_source_block D2.77Ce1Ni3
_cod_original_cell_volume 900.8085
_cod_original_sg_symbol_Hall '-P 2ac 2n (y,z,x)'
_cod_original_formula_sum 'D2.77 Ce1 Ni3'
_cod_database_code 1532415

loop_
_symmetry_equiv_pos_as_xyz
x,y,z
-x,y+1/2,-z+1/2
-x+1/2,-y+1/2,z+1/2
x+1/2,-y,-z
-x,-y,-z
x,-y-1/2,z-1/2
x-1/2,y-1/2,-z-1/2
-x-1/2,y,z

loop_
_atom_site_label
_atom_site_type_symbol
_atom_site_fract_x
_atom_site_fract_y
_atom_site_fract_z
_atom_site_occupancy
_atom_site_U_iso_or_equiv
D8 D 0.25 0.478 0.1514 0.3 0.0
Ni2 Ni 0.25 0.929 0.3348 1 0.0
Ni6 Ni 0.005 0.8219 0.8392 1 0.0
D3 D 0.25 0.916 0.4962 1 0.0
Ni3 Ni 0.25 0.748 0.2461 1 0.0
Ni7 Ni 0.497 0.1774 0.3532 1 0.0
Ce1 Ce 0.25 0.43 0.2514 1 0.0
D2 D 0.25 0.08 0.112 1 0.0
Ce3 Ce 0.25 0.087 0.9364 1 0.0
Ni5 Ni 0.25 0.938 0.1564 1 0.0
D6 D 0.25 0.771 0.1007 1 0.0
Ce2 Ce 0.25 0.378 0.0575 1 0.0
Ni1 Ni 0.25 0.755 0.5297 1 0.0
D7 D 0.25 0.971 0.418 1 0.0
D4 D 0.25 0.233 0.6498 1 0.0
Ni4 Ni 0.25 0.086 0.2555 1 0.0
D5 D -0.03 0.169 0.0094 1 0.0
D1 D 0.25 0.726 0.8894 1 0.0
